data_7038860
loop_
_publ_author_name
'Mahendiran, Dharmasivam'
'Kumar, Raju Senthil'
'Viswanathan, Vijayan'
'Velmurugan, Devadasan'
'Rahiman, Aziz Kalilur'

_publ_section_title
;
 Targeting of DNA molecules, BSA/c-Met tyrosine kinase receptors and
 anti-proliferative activity of bis(terpyridine)copper(ii) complexes.
;
_journal_issue 18
_journal_name_full 'Dalton transactions (Cambridge, England : 2003)'
_journal_page_first 7794
_journal_page_last 7814
_journal_paper_doi 10.1039/c5dt03831f
_journal_volume 45
_journal_year 2016
_chemical_formula_sum 'C45 H50 Cl2 Cu N6 O9'
_chemical_formula_weight 953.35
_space_group_crystal_system trigonal
_space_group_IT_number 154
_space_group_name_Hall 'P 32 2"'
_space_group_name_H-M_alt 'P 32 2 1'
_symmetry_space_group_name_Hall 'P 32 2"'
_symmetry_space_group_name_H-M 'P 32 2 1'
_atom_sites_solution_hydrogens geom
_audit_creation_method SHELXL-2014/7
_audit_update_record
;
2015-12-14 deposited with the CCDC.
2016-03-21 downloaded from the CCDC.
;
_cell_angle_alpha 90
_cell_angle_beta 90
_cell_angle_gamma 120
_cell_formula_units_Z 6
_cell_length_a 16.0226(4)
_cell_length_b 16.0226(4)
_cell_length_c 34.0974(12)
_cell_measurement_reflns_used 4566
_cell_measurement_temperature 293(2)
_cell_measurement_theta_max 24.6
_cell_measurement_theta_min 2.8
_cell_volume 7580.8(4)
_computing_cell_refinement 'APEX2/SAINT (Bruker, 2004)'
_computing_data_collection 'APEX2 (Bruker, 2004)'
_computing_data_reduction 'SAINT/XPREP (Bruker, 2004)'
_computing_molecular_graphics 'ORTEP3 (Farrugia, 1997) and Mercury (Bruno et al., 2002)'
_computing_publication_material 'SHELXL-2014 (Sheldrick, 2014)'
_computing_structure_refinement 'SHELXL-2014 (Sheldrick, 2014)'
_computing_structure_solution 'SIR92 (Altornare et al., 1993)'
_diffrn_ambient_temperature 293(2)
_diffrn_measured_fraction_theta_full 0.943
_diffrn_measured_fraction_theta_max 0.943
_diffrn_measurement_device_type 'Bruker axs kappa apex2 CCD Diffractometer'
_diffrn_measurement_method '\w and \f scan'
_diffrn_radiation_type MoK\a
_diffrn_radiation_wavelength 0.71073
_diffrn_reflns_av_R_equivalents 0.0873
_diffrn_reflns_av_unetI/netI 0.0946
_diffrn_reflns_Laue_measured_fraction_full 0.943
_diffrn_reflns_Laue_measured_fraction_max 0.943
_diffrn_reflns_limit_h_max 19
_diffrn_reflns_limit_h_min -19
_diffrn_reflns_limit_k_max 19
_diffrn_reflns_limit_k_min -19
_diffrn_reflns_limit_l_max 40
_diffrn_reflns_limit_l_min -40
_diffrn_reflns_number 49341
_diffrn_reflns_point_group_measured_fraction_full 0.949
_diffrn_reflns_point_group_measured_fraction_max 0.949
_diffrn_reflns_theta_full 24.998
_diffrn_reflns_theta_max 24.998
_diffrn_reflns_theta_min 1.468
_diffrn_source 'Sealed tube'
_exptl_absorpt_coefficient_mu 0.593
_exptl_absorpt_correction_T_max 0.881
_exptl_absorpt_correction_T_min 0.756
_exptl_absorpt_correction_type multi-scan
_exptl_absorpt_process_details 'SADABS (Bruker, 1999)'
_exptl_crystal_colour green
_exptl_crystal_density_diffrn 1.253
_exptl_crystal_description block
_exptl_crystal_F_000 2982
_exptl_crystal_recrystallization_method 'Slow evaporation'
_exptl_crystal_size_max 0.300
_exptl_crystal_size_mid 0.200
_exptl_crystal_size_min 0.200
_refine_diff_density_max 0.484
_refine_diff_density_min -0.351
_refine_diff_density_rms 0.101
_refine_ls_abs_structure_details
;
 Flack x determined using 1513 quotients [(I+)-(I-)]/[(I+)+(I-)]
 (Parsons, Flack and Wagner, Acta Cryst. B69 (2013) 249-259).
;
_refine_ls_abs_structure_Flack 0.031(9)
_refine_ls_extinction_method none
_refine_ls_goodness_of_fit_ref 0.926
_refine_ls_hydrogen_treatment constr
_refine_ls_matrix_type full
_refine_ls_number_parameters 616
_refine_ls_number_reflns 8444
_refine_ls_number_restraints 123
_refine_ls_restrained_S_all 0.943
_refine_ls_R_factor_all 0.1221
_refine_ls_R_factor_gt 0.0659
_refine_ls_shift/su_max 0.001
_refine_ls_shift/su_mean 0.000
_refine_ls_structure_factor_coef Fsqd
_refine_ls_weighting_details 'w=1/[\s^2^(Fo^2^)+(0.1088P)^2^] where P=(Fo^2^+2Fc^2^)/3'
_refine_ls_weighting_scheme calc
_refine_ls_wR_factor_gt 0.1643
_refine_ls_wR_factor_ref 0.1873
_reflns_Friedel_coverage 0.805
_reflns_Friedel_fraction_full 0.956
_reflns_Friedel_fraction_max 0.956
_reflns_number_gt 4381
_reflns_number_total 8444
_reflns_threshold_expression 'I > 2\s(I)'
_cod_data_source_file c5dt03831f2.cif
_cod_data_source_block MAHE
_cod_depositor_comments 'Adding full bibliography for 7038860.cif.'
_cod_original_cell_volume 7580.8(5)
_cod_database_code 7038860
_shelx_shelxl_version_number 2014/7
_shelx_space_group_comment
;
The symmetry employed for this shelxl refinement is uniquely defined
by the following loop, which should always be used as a source of
symmetry information in preference to the above space-group names.
They are only intended as comments.
;
_shelx_estimated_absorpt_t_min 0.842
_shelx_estimated_absorpt_t_max 0.891

loop_
_space_group_symop_operation_xyz
'x, y, z'
'-y, x-y, z+2/3'
'-x+y, -x, z+1/3'
'x-y, -y, -z+1/3'
'-x, -x+y, -z+2/3'
'y, x, -z'

loop_
_atom_site_label
_atom_site_type_symbol
_atom_site_fract_x
_atom_site_fract_y
_atom_site_fract_z
_atom_site_U_iso_or_equiv
_atom_site_adp_type
_atom_site_occupancy
_atom_site_site_symmetry_order
_atom_site_calc_flag
_atom_site_refinement_flags_posn
_atom_site_refinement_flags_adp
_atom_site_refinement_flags_occupancy
_atom_site_disorder_assembly
_atom_site_disorder_group
C1 C 0.4882(7) 0.2956(8) 0.4875(3) 0.089(3) Uani 1 1 d . . . . .
H1 H 0.4687 0.2928 0.5134 0.106 Uiso 1 1 calc R U . . .
C2 C 0.5151(8) 0.3776(8) 0.4667(4) 0.092(3) Uani 1 1 d . . . . .
H2 H 0.5137 0.4300 0.4777 0.110 Uiso 1 1 calc R U . . .
C3 C 0.5441(8) 0.3796(7) 0.4292(4) 0.095(3) Uani 1 1 d . . . . .
H3 H 0.5660 0.4357 0.4145 0.114 Uiso 1 1 calc R U . . .
C4 C 0.5419(7) 0.3024(7) 0.4126(3) 0.082(3) Uani 1 1 d . . . . .
H4 H 0.5579 0.3034 0.3863 0.098 Uiso 1 1 calc R U . . .
C5 C 0.5150(6) 0.2209(5) 0.4355(2) 0.0617(19) Uani 1 1 d . . . . .
C6 C 0.5152(6) 0.1326(6) 0.4212(3) 0.064(2) Uani 1 1 d . . . . .
C7 C 0.5473(6) 0.1257(7) 0.3842(2) 0.070(2) Uani 1 1 d . . . . .
H7 H 0.5696 0.1775 0.3670 0.084 Uiso 1 1 calc R U . . .
C8 C 0.5464(7) 0.0421(7) 0.3728(2) 0.072(2) Uani 1 1 d . . . . .
C9 C 0.5094(7) -0.0320(7) 0.3995(3) 0.084(3) Uani 1 1 d . . . . .
H9 H 0.5036 -0.0908 0.3925 0.101 Uiso 1 1 calc R U . . .
C10 C 0.4804(7) -0.0216(6) 0.4368(3) 0.074(2) Uani 1 1 d . . . . .
C11 C 0.4494(7) -0.0949(7) 0.4687(3) 0.083(3) Uani 1 1 d . . . . .
C12 C 0.4442(12) -0.1812(8) 0.4633(4) 0.122(5) Uani 1 1 d . . . . .
H12 H 0.4578 -0.1971 0.4388 0.147 Uiso 1 1 calc R U . . .
C13 C 0.4196(13) -0.2439(11) 0.4932(5) 0.146(5) Uani 1 1 d . . . . .
H13 H 0.4140 -0.3041 0.4899 0.176 Uiso 1 1 calc R U . . .
C14 C 0.4028(13) -0.2142(11) 0.5295(5) 0.138(5) Uani 1 1 d . . . . .
H14 H 0.3832 -0.2563 0.5508 0.166 Uiso 1 1 calc R U . . .
C15 C 0.4150(10) -0.1249(10) 0.5340(4) 0.111(4) Uani 1 1 d . . . . .
H15 H 0.4095 -0.1037 0.5588 0.133 Uiso 1 1 calc R U . . .
C16 C 0.5854(7) 0.0359(7) 0.3348(3) 0.078(2) Uani 1 1 d . . . . .
C17 C 0.5974(9) 0.0954(9) 0.3035(3) 0.100(3) Uani 1 1 d . . . . .
H17 H 0.5788 0.1416 0.3062 0.120 Uiso 1 1 calc R U . . .
C18 C 0.6350(9) 0.0888(9) 0.2691(4) 0.107(4) Uani 1 1 d . . . . .
H18 H 0.6379 0.1279 0.2484 0.128 Uiso 1 1 calc R U . . .
C19 C 0.6686(8) 0.0277(9) 0.2635(3) 0.091(3) Uani 1 1 d . . . . .
C20 C 0.6624(9) -0.0325(9) 0.2941(4) 0.106(4) Uani 1 1 d . . . . .
H20 H 0.6862 -0.0745 0.2912 0.128 Uiso 1 1 calc R U . . .
C21 C 0.6190(7) -0.0287(8) 0.3296(3) 0.085(3) Uani 1 1 d . . . . .
H21 H 0.6128 -0.0700 0.3500 0.102 Uiso 1 1 calc R U . . .
C22 C 0.7475(10) -0.0301(10) 0.2247(5) 0.131(5) Uani 1 1 d . . . . .
H22A H 0.7987 -0.0125 0.2433 0.196 Uiso 1 1 calc R U . . .
H22B H 0.7718 -0.0263 0.1986 0.196 Uiso 1 1 calc R U . . .
H22C H 0.6970 -0.0948 0.2298 0.196 Uiso 1 1 calc R U . . .
C23 C 0.6671(8) 0.1508(10) 0.5126(3) 0.106(4) Uani 1 1 d . . . . .
H23 H 0.6676 0.1399 0.4858 0.127 Uiso 1 1 calc R U . . .
C24 C 0.7519(8) 0.1829(12) 0.5339(4) 0.127(5) Uani 1 1 d . . . . .
H24 H 0.8087 0.1940 0.5218 0.153 Uiso 1 1 calc R U . . .
C25 C 0.7482(8) 0.1974(12) 0.5730(4) 0.134(5) Uani 1 1 d . . . . .
H25 H 0.8024 0.2153 0.5885 0.161 Uiso 1 1 calc R U . . .
C26 C 0.6645(8) 0.1857(10) 0.5902(3) 0.104(3) Uani 1 1 d . . . . .
H26 H 0.6636 0.2008 0.6164 0.125 Uiso 1 1 calc R U . . .
C27 C 0.5837(6) 0.1515(7) 0.5678(3) 0.070(2) Uani 1 1 d . . . . .
C28 C 0.4883(6) 0.1295(6) 0.5830(2) 0.066(2) Uani 1 1 d . . . . .
C29 C 0.4699(6) 0.1450(7) 0.6204(3) 0.076(2) Uani 1 1 d . . . . .
H29 H 0.5193 0.1714 0.6388 0.091 Uiso 1 1 calc R U . . .
C30 C 0.3767(6) 0.1212(6) 0.6309(3) 0.067(2) Uani 1 1 d . . . . .
C31 C 0.3052(6) 0.0805(6) 0.6028(2) 0.067(2) Uani 1 1 d . . . . .
H31 H 0.2419 0.0613 0.6096 0.080 Uiso 1 1 calc R U . . .
C32 C 0.3268(6) 0.0680(6) 0.5650(3) 0.066(2) Uani 1 1 d . . . . .
C33 C 0.2605(6) 0.0329(6) 0.5318(2) 0.0652(19) Uani 1 1 d . . . . .
C34 C 0.1661(7) 0.0058(8) 0.5350(3) 0.087(3) Uani 1 1 d . . . . .
H34 H 0.1401 0.0097 0.5588 0.104 Uiso 1 1 calc R U . . .
C35 C 0.1078(7) -0.0289(8) 0.5007(4) 0.097(3) Uani 1 1 d . . . . .
H35 H 0.0420 -0.0516 0.5020 0.116 Uiso 1 1 calc R U . . .
C36 C 0.1509(9) -0.0285(8) 0.4653(4) 0.096(3) Uani 1 1 d . . . . .
H36 H 0.1155 -0.0479 0.4422 0.115 Uiso 1 1 calc R U . . .
C37 C 0.2444(9) 0.0006(7) 0.4656(3) 0.089(3) Uani 1 1 d . . . . .
H37 H 0.2733 0.0007 0.4419 0.107 Uiso 1 1 calc R U . . .
C38 C 0.3558(7) 0.1439(6) 0.6715(3) 0.070(2) Uani 1 1 d . . . . .
C39 C 0.4230(9) 0.1736(9) 0.7015(3) 0.098(3) Uani 1 1 d . . . . .
H39 H 0.4818 0.1768 0.6971 0.118 Uiso 1 1 calc R U . . .
C40 C 0.4041(9) 0.1983(9) 0.7375(3) 0.105(3) Uani 1 1 d . . . . .
H40 H 0.4472 0.2107 0.7579 0.126 Uiso 1 1 calc R U . . .
C41 C 0.3252(9) 0.2052(8) 0.7442(3) 0.087(3) Uani 1 1 d . . . . .
C42 C 0.2541(9) 0.1725(8) 0.7154(3) 0.092(3) Uani 1 1 d . . . . .
H42 H 0.1967 0.1721 0.7200 0.110 Uiso 1 1 calc R U . . .
C43 C 0.2698(7) 0.1401(7) 0.6795(3) 0.085(3) Uani 1 1 d . . . . .
H43 H 0.2212 0.1155 0.6608 0.102 Uiso 1 1 calc R U . . .
C44 C 0.2456(13) 0.2589(11) 0.7869(4) 0.140(5) Uani 1 1 d . . . . .
H44A H 0.2458 0.2990 0.7659 0.210 Uiso 1 1 calc R U . . .
H44B H 0.2561 0.2923 0.8114 0.210 Uiso 1 1 calc R U . . .
H44C H 0.1844 0.2003 0.7876 0.210 Uiso 1 1 calc R U . . .
C45 C 0.447(2) -0.212(2) 0.6338(7) 0.235(12) Uani 1 1 d D U . . .
N1 N 0.4887(5) 0.2169(5) 0.4721(2) 0.0700(19) Uani 1 1 d . . . . .
N2 N 0.4834(5) 0.0614(5) 0.4475(2) 0.0665(17) Uani 1 1 d . . . . .
N3 N 0.4347(6) -0.0674(6) 0.5032(2) 0.084(2) Uani 1 1 d . . . . .
N4 N 0.5851(5) 0.1351(6) 0.5293(2) 0.0766(19) Uani 1 1 d . . . . .
N5 N 0.4182(5) 0.0922(5) 0.5556(2) 0.0644(16) Uani 1 1 d . . . . .
N6 N 0.2999(6) 0.0300(5) 0.4979(2) 0.0735(19) Uani 1 1 d . . . . .
O1 O 0.7116(7) 0.0324(6) 0.2281(2) 0.122(3) Uani 1 1 d . . . . .
O2 O 0.3183(7) 0.2373(7) 0.7808(2) 0.123(3) Uani 1 1 d . . . . .
O3 O 0.5135(17) -0.103(2) 0.6346(6) 0.260(8) Uani 1 1 d D U . . .
O5 O -0.1560(17) -0.1560(17) 0.5000 0.256(10) Uani 1 2 d S TU P . .
O6 O -0.0918(13) -0.1082(14) 0.4207(6) 0.261(8) Uani 1 1 d . U . . .
O7 O 0.682(2) 0.535(2) 0.3403(7) 0.381(15) Uani 1 1 d . U . . .
O8 O 0.681(3) 0.639(3) 0.4059(11) 0.426(18) Uani 1 1 d . U . . .
O9 O 0.548(2) -0.344(2) 0.4480(7) 0.361(14) Uani 1 1 d . U . . .
O10 O -0.249(4) -0.375(3) 0.4744(14) 0.286(19) Uani 0.5 1 d . U P . .
O11 O 0.240(4) 0.048(4) 0.3662(12) 0.206(14) Uani 0.34(2) 1 d . U P A 1
O11A O 0.287(4) -0.010(4) 0.3664(13) 0.197(15) Uani 0.25(2) 1 d D U P B 2
O11B O 0.116(6) -0.155(6) 0.349(2) 0.198(14) Uani 0.188(19) 1 d . U P C 3
O11C O 0.010(6) -0.204(5) 0.381(2) 0.196(18) Uani 0.21(2) 1 d . U P D 4
Cl1 Cl 0.6004(7) 0.3225(7) 0.3092(2) 0.196(4) Uani 0.701(10) 1 d . U P E 5
Cl1' Cl 0.436(2) 0.1952(19) 0.2836(7) 0.235(9) Uani 0.299(10) 1 d . U P E 6
Cl2 Cl 0.0496(8) 0.0479(9) 0.6215(3) 0.304(5) Uani 1 1 d . U . . .
Cu1 Cu 0.44959(8) 0.07752(8) 0.50163(3) 0.0699(3) Uani 1 1 d . . . . .

loop_
_atom_site_aniso_label
_atom_site_aniso_U_11
_atom_site_aniso_U_22
_atom_site_aniso_U_33
_atom_site_aniso_U_23
_atom_site_aniso_U_13
_atom_site_aniso_U_12
C1 0.087(6) 0.099(8) 0.076(7) -0.016(6) -0.004(6) 0.043(6)
C2 0.102(7) 0.087(7) 0.099(9) -0.015(7) -0.008(7) 0.056(6)
C3 0.094(7) 0.075(6) 0.119(10) 0.018(6) -0.008(7) 0.044(5)
C4 0.102(7) 0.080(6) 0.071(6) 0.014(5) 0.008(5) 0.052(5)
C5 0.067(5) 0.066(5) 0.052(5) -0.001(4) -0.001(4) 0.034(4)
C6 0.071(5) 0.063(5) 0.057(5) 0.002(4) -0.008(4) 0.032(4)
C7 0.082(5) 0.073(5) 0.055(5) 0.008(5) 0.008(4) 0.039(4)
C8 0.088(5) 0.080(6) 0.046(5) 0.000(5) -0.001(4) 0.041(5)
C9 0.113(7) 0.071(5) 0.066(6) -0.010(5) 0.004(5) 0.045(5)
C10 0.095(6) 0.065(5) 0.063(6) 0.000(5) 0.004(5) 0.039(5)
C11 0.097(6) 0.079(6) 0.076(7) 0.019(5) 0.018(5) 0.045(5)
C12 0.197(14) 0.075(6) 0.097(9) 0.025(7) 0.053(9) 0.070(8)
C13 0.200(16) 0.107(9) 0.143(14) 0.024(11) 0.025(13) 0.084(10)
C14 0.199(15) 0.119(10) 0.110(11) 0.068(9) 0.057(11) 0.089(10)
C15 0.148(11) 0.110(9) 0.085(8) 0.037(7) 0.032(8) 0.073(8)
C16 0.095(6) 0.086(6) 0.053(5) -0.006(5) -0.001(5) 0.046(5)
C17 0.131(9) 0.105(8) 0.064(7) 0.013(6) 0.015(6) 0.060(7)
C18 0.132(10) 0.115(8) 0.070(8) -0.001(7) 0.012(7) 0.061(8)
C19 0.095(7) 0.103(7) 0.049(6) -0.012(6) 0.008(5) 0.029(6)
C20 0.107(8) 0.115(8) 0.088(8) -0.032(8) 0.010(7) 0.048(7)
C21 0.103(7) 0.096(6) 0.049(5) -0.007(5) -0.004(5) 0.043(6)
C22 0.126(10) 0.116(9) 0.133(12) -0.017(8) 0.025(9) 0.048(8)
C23 0.080(7) 0.152(10) 0.079(8) -0.004(7) 0.009(6) 0.053(7)
C24 0.071(7) 0.205(14) 0.094(9) -0.011(9) 0.013(7) 0.060(8)
C25 0.068(7) 0.202(15) 0.116(11) -0.009(10) -0.023(7) 0.056(8)
C26 0.083(7) 0.146(10) 0.068(6) -0.004(7) -0.001(6) 0.046(7)
C27 0.063(5) 0.084(5) 0.057(6) -0.003(5) -0.003(4) 0.031(4)
C28 0.073(5) 0.080(5) 0.050(5) -0.001(4) -0.006(4) 0.042(4)
C29 0.069(5) 0.097(6) 0.060(5) -0.004(5) -0.005(4) 0.041(5)
C30 0.078(5) 0.070(5) 0.059(5) 0.009(4) 0.001(5) 0.040(4)
C31 0.072(5) 0.076(5) 0.053(5) 0.005(4) 0.008(4) 0.038(4)
C32 0.066(5) 0.064(5) 0.068(6) 0.008(4) 0.000(4) 0.033(4)
C33 0.068(5) 0.061(4) 0.066(5) 0.004(4) 0.000(5) 0.032(4)
C34 0.090(6) 0.101(7) 0.081(6) 0.012(6) -0.003(6) 0.057(5)
C35 0.084(6) 0.094(7) 0.116(9) 0.004(7) -0.017(7) 0.047(6)
C36 0.103(8) 0.092(7) 0.083(8) -0.004(6) -0.024(7) 0.042(6)
C37 0.107(8) 0.092(6) 0.068(6) -0.002(5) -0.012(6) 0.050(6)
C38 0.080(6) 0.078(5) 0.057(5) 0.005(4) 0.001(5) 0.044(5)
C39 0.113(8) 0.127(8) 0.066(6) -0.007(6) 0.005(6) 0.069(7)
C40 0.117(8) 0.126(9) 0.057(6) -0.009(6) 0.000(6) 0.049(7)
C41 0.101(8) 0.096(6) 0.062(6) -0.013(5) 0.011(6) 0.048(5)
C42 0.106(8) 0.103(7) 0.068(7) 0.001(6) 0.028(7) 0.054(6)
C43 0.089(6) 0.097(7) 0.071(7) 0.019(6) 0.008(5) 0.047(5)
C44 0.170(14) 0.141(11) 0.097(10) -0.013(9) 0.050(10) 0.069(10)
C45 0.26(2) 0.27(2) 0.147(16) -0.040(16) 0.022(15) 0.115(18)
N1 0.073(4) 0.072(4) 0.067(5) -0.005(4) -0.003(4) 0.037(3)
N2 0.080(4) 0.068(4) 0.056(4) 0.008(4) 0.004(4) 0.039(3)
N3 0.105(6) 0.083(5) 0.062(5) 0.016(4) 0.015(4) 0.045(4)
N4 0.073(4) 0.096(5) 0.061(5) 0.003(4) 0.008(4) 0.043(4)
N5 0.066(4) 0.069(4) 0.058(4) 0.003(3) 0.000(4) 0.033(3)
N6 0.087(5) 0.079(4) 0.057(5) 0.002(4) -0.001(4) 0.044(4)
O1 0.138(6) 0.111(6) 0.088(5) -0.008(5) 0.030(5) 0.041(5)
O2 0.134(7) 0.144(7) 0.081(5) -0.020(5) 0.017(5) 0.061(6)
O3 0.251(16) 0.33(2) 0.196(14) -0.016(14) -0.002(12) 0.149(15)
O5 0.213(13) 0.213(13) 0.33(2) 0.026(10) -0.026(10) 0.100(15)
O6 0.211(14) 0.230(16) 0.329(19) 0.007(14) -0.023(13) 0.100(12)
O7 0.36(2) 0.43(3) 0.281(19) -0.025(19) 0.043(18) 0.14(2)
O8 0.43(3) 0.42(3) 0.41(3) -0.03(2) 0.01(2) 0.21(2)
O9 0.34(2) 0.34(2) 0.36(2) -0.041(18) 0.083(18) 0.138(18)
O10 0.32(3) 0.24(3) 0.33(3) 0.02(2) -0.01(2) 0.16(2)
O11 0.22(2) 0.21(2) 0.170(18) 0.017(16) -0.020(15) 0.099(15)
O11A 0.20(2) 0.23(2) 0.143(18) 0.012(17) -0.027(16) 0.094(16)
O11B 0.200(19) 0.216(19) 0.174(18) 0.019(16) -0.027(16) 0.103(15)
O11C 0.20(2) 0.21(2) 0.18(2) 0.01(2) -0.023(19) 0.103(18)
Cl1 0.277(9) 0.239(7) 0.155(6) 0.109(5) 0.096(5) 0.192(7)
Cl1' 0.301(17) 0.233(14) 0.254(16) 0.030(12) 0.014(14) 0.196(13)
Cl2 0.275(9) 0.348(12) 0.297(10) 0.075(9) 0.026(8) 0.160(9)
Cu1 0.0769(6) 0.0796(6) 0.0551(6) 0.0041(5) 0.0027(5) 0.0405(5)

loop_
_atom_type_symbol
_atom_type_description
_atom_type_scat_dispersion_real
_atom_type_scat_dispersion_imag
_atom_type_scat_source
C C 0.0033 0.0016 'International Tables Vol C Tables 4.2.6.8 and 6.1.1.4'
H H 0.0000 0.0000 'International Tables Vol C Tables 4.2.6.8 and 6.1.1.4'
N N 0.0061 0.0033 'International Tables Vol C Tables 4.2.6.8 and 6.1.1.4'
O O 0.0106 0.0060 'International Tables Vol C Tables 4.2.6.8 and 6.1.1.4'
Cl Cl 0.1484 0.1585 'International Tables Vol C Tables 4.2.6.8 and 6.1.1.4'
Cu Cu 0.3201 1.2651 'International Tables Vol C Tables 4.2.6.8 and 6.1.1.4'

loop_
_geom_angle_atom_site_label_1
_geom_angle_atom_site_label_2
_geom_angle_atom_site_label_3
_geom_angle
C2 C1 N1 123.0(10)
C2 C1 H1 118.5
N1 C1 H1 118.5
C3 C2 C1 117.0(10)
C3 C2 H2 121.5
C1 C2 H2 121.5
C4 C3 C2 121.6(10)
C4 C3 H3 119.2
C2 C3 H3 119.2
C3 C4 C5 118.8(9)
C3 C4 H4 120.6
C5 C4 H4 120.6
N1 C5 C4 121.4(8)
N1 C5 C6 114.7(7)
C4 C5 C6 123.9(8)
N2 C6 C7 122.9(8)
N2 C6 C5 113.9(7)
C7 C6 C5 123.2(8)
C6 C7 C8 120.4(8)
C6 C7 H7 119.8
C8 C7 H7 119.8
C9 C8 C7 116.0(8)
C9 C8 C16 122.9(9)
C7 C8 C16 121.0(8)
C8 C9 C10 121.9(9)
C8 C9 H9 119.0
C10 C9 H9 119.0
N2 C10 C9 120.9(8)
N2 C10 C11 114.1(8)
C9 C10 C11 124.9(9)
N3 C11 C12 122.2(10)
N3 C11 C10 115.6(9)
C12 C11 C10 122.0(10)
C13 C12 C11 120.3(13)
C13 C12 H12 119.9
C11 C12 H12 119.9
C12 C13 C14 116.9(13)
C12 C13 H13 121.6
C14 C13 H13 121.6
C15 C14 C13 120.6(11)
C15 C14 H14 119.7
C13 C14 H14 119.7
N3 C15 C14 120.2(12)
N3 C15 H15 119.9
C14 C15 H15 119.9
C17 C16 C21 116.2(9)
C17 C16 C8 123.7(9)
C21 C16 C8 120.0(9)
C18 C17 C16 122.2(12)
C18 C17 H17 118.9
C16 C17 H17 118.9
C19 C18 C17 122.5(12)
C19 C18 H18 118.7
C17 C18 H18 118.7
C18 C19 O1 117.2(12)
C18 C19 C20 118.9(10)
O1 C19 C20 123.8(12)
C19 C20 C21 118.6(12)
C19 C20 H20 120.7
C21 C20 H20 120.7
C16 C21 C20 121.5(10)
C16 C21 H21 119.3
C20 C21 H21 119.3
O1 C22 H22A 109.5
O1 C22 H22B 109.5
H22A C22 H22B 109.5
O1 C22 H22C 109.5
H22A C22 H22C 109.5
H22B C22 H22C 109.5
N4 C23 C24 122.3(11)
N4 C23 H23 118.9
C24 C23 H23 118.9
C25 C24 C23 117.1(10)
C25 C24 H24 121.4
C23 C24 H24 121.4
C24 C25 C26 120.8(11)
C24 C25 H25 119.6
C26 C25 H25 119.6
C27 C26 C25 118.6(11)
C27 C26 H26 120.7
C25 C26 H26 120.7
N4 C27 C26 121.5(8)
N4 C27 C28 114.4(7)
C26 C27 C28 124.1(8)
N5 C28 C29 121.4(8)
N5 C28 C27 113.3(7)
C29 C28 C27 125.3(8)
C28 C29 C30 119.5(8)
C28 C29 H29 120.2
C30 C29 H29 120.2
C31 C30 C29 118.3(8)
C31 C30 C38 121.2(8)
C29 C30 C38 120.5(8)
C32 C31 C30 120.6(8)
C32 C31 H31 119.7
C30 C31 H31 119.7
N5 C32 C31 119.6(8)
N5 C32 C33 113.9(7)
C31 C32 C33 126.5(7)
N6 C33 C34 122.1(8)
N6 C33 C32 114.8(7)
C34 C33 C32 123.1(8)
C33 C34 C35 118.0(10)
C33 C34 H34 121.0
C35 C34 H34 121.0
C36 C35 C34 118.9(10)
C36 C35 H35 120.5
C34 C35 H35 120.5
C37 C36 C35 117.9(10)
C37 C36 H36 121.1
C35 C36 H36 121.1
C36 C37 N6 124.1(11)
C36 C37 H37 118.0
N6 C37 H37 118.0
C43 C38 C39 117.2(9)
C43 C38 C30 120.7(8)
C39 C38 C30 122.1(8)
C40 C39 C38 121.0(11)
C40 C39 H39 119.5
C38 C39 H39 119.5
C41 C40 C39 122.0(11)
C41 C40 H40 119.0
C39 C40 H40 119.0
C40 C41 O2 116.1(11)
C40 C41 C42 118.4(9)
O2 C41 C42 125.2(10)
C41 C42 C43 119.4(10)
C41 C42 H42 120.3
C43 C42 H42 120.3
C38 C43 C42 121.3(10)
C38 C43 H43 119.4
C42 C43 H43 119.4
O2 C44 H44A 109.5
O2 C44 H44B 109.5
H44A C44 H44B 109.5
O2 C44 H44C 109.5
H44A C44 H44C 109.5
H44B C44 H44C 109.5
C5 N1 C1 118.1(8)
C5 N1 Cu1 113.6(5)
C1 N1 Cu1 128.2(7)
C6 N2 C10 117.7(7)
C6 N2 Cu1 122.0(6)
C10 N2 Cu1 120.2(6)
C11 N3 C15 119.6(9)
C11 N3 Cu1 112.7(6)
C15 N3 Cu1 127.6(8)
C23 N4 C27 119.4(8)
C23 N4 Cu1 126.4(7)
C27 N4 Cu1 114.1(5)
C28 N5 C32 120.5(7)
C28 N5 Cu1 119.8(5)
C32 N5 Cu1 119.6(6)
C33 N6 C37 118.9(8)
C33 N6 Cu1 114.0(6)
C37 N6 Cu1 127.1(7)
C19 O1 C22 114.4(11)
C41 O2 C44 117.6(11)
N5 Cu1 N2 178.6(3)
N5 Cu1 N4 78.3(3)
N2 Cu1 N4 100.7(3)
N5 Cu1 N6 77.7(3)
N2 Cu1 N6 103.4(3)
N4 Cu1 N6 155.9(3)
N5 Cu1 N3 101.8(3)
N2 Cu1 N3 77.2(3)
N4 Cu1 N3 89.8(3)
N6 Cu1 N3 96.6(3)
N5 Cu1 N1 105.3(3)
N2 Cu1 N1 75.6(3)
N4 Cu1 N1 92.9(3)
N6 Cu1 N1 91.9(3)
N3 Cu1 N1 152.7(3)

loop_
_geom_bond_atom_site_label_1
_geom_bond_atom_site_label_2
_geom_bond_distance
C1 C2 1.360(15)
C1 N1 1.369(13)
C1 H1 0.9300
C2 C3 1.357(16)
C2 H2 0.9300
C3 C4 1.344(15)
C3 H3 0.9300
C4 C5 1.393(12)
C4 H4 0.9300
C5 N1 1.308(11)
C5 C6 1.498(12)
C6 N2 1.336(10)
C6 C7 1.386(12)
C7 C8 1.389(13)
C7 H7 0.9300
C8 C9 1.375(13)
C8 C16 1.462(13)
C9 C10 1.390(13)
C9 H9 0.9300
C10 N2 1.357(11)
C10 C11 1.493(13)
C11 N3 1.317(12)
C11 C12 1.357(15)
C12 C13 1.344(19)
C12 H12 0.9300
C13 C14 1.40(2)
C13 H13 0.9300
C14 C15 1.353(19)
C14 H14 0.9300
C15 N3 1.329(13)
C15 H15 0.9300
C16 C17 1.381(13)
C16 C21 1.396(14)
C17 C18 1.347(16)
C17 H17 0.9300
C18 C19 1.345(17)
C18 H18 0.9300
C19 O1 1.373(12)
C19 C20 1.389(17)
C20 C21 1.414(14)
C20 H20 0.9300
C21 H21 0.9300
C22 O1 1.388(16)
C22 H22A 0.9600
C22 H22B 0.9600
C22 H22C 0.9600
C23 N4 1.335(13)
C23 C24 1.392(17)
C23 H23 0.9300
C24 C25 1.363(17)
C24 H24 0.9300
C25 C26 1.386(17)
C25 H25 0.9300
C26 C27 1.360(14)
C26 H26 0.9300
C27 N4 1.341(11)
C27 C28 1.480(12)
C28 N5 1.349(11)
C28 C29 1.360(11)
C29 C30 1.391(12)
C29 H29 0.9300
C30 C31 1.381(12)
C30 C38 1.509(12)
C31 C32 1.377(12)
C31 H31 0.9300
C32 N5 1.351(11)
C32 C33 1.458(12)
C33 N6 1.329(11)
C33 C34 1.352(13)
C34 C35 1.424(15)
C34 H34 0.9300
C35 C36 1.388(16)
C35 H35 0.9300
C36 C37 1.326(16)
C36 H36 0.9300
C37 N6 1.346(12)
C37 H37 0.9300
C38 C43 1.376(13)
C38 C39 1.385(14)
C39 C40 1.369(15)
C39 H39 0.9300
C40 C41 1.343(17)
C40 H40 0.9300
C41 O2 1.377(12)
C41 C42 1.391(15)
C42 C43 1.400(14)
C42 H42 0.9300
C43 H43 0.9300
C44 O2 1.387(18)
C44 H44A 0.9600
C44 H44B 0.9600
C44 H44C 0.9600
C45 O3 1.52(2)
N1 Cu1 2.235(7)
N2 Cu1 1.975(7)
N3 Cu1 2.212(8)
N4 Cu1 2.110(7)
N5 Cu1 1.954(7)
N6 Cu1 2.127(8)

loop_
_geom_hbond_atom_site_label_D
_geom_hbond_atom_site_label_H
_geom_hbond_atom_site_label_A
_geom_hbond_distance_DH
_geom_hbond_distance_HA
_geom_hbond_distance_DA
_geom_hbond_angle_DHA
_geom_hbond_site_symmetry_A
C4 H4 Cl1 0.93 2.69 3.620(12) 173.6 .
C7 H7 Cl1 0.93 2.89 3.811(10) 169.0 .
C9 H9 Cl1 0.93 2.86 3.707(11) 151.5 5_655
C12 H12 Cl1' 0.93 2.86 3.73(3) 155.8 5_655
C22 H22A Cl2 0.96 2.81 3.743(19) 165.5 2_654
C23 H23 O2 0.93 2.52 3.200(15) 129.9 2_654
C26 H26 Cl1 0.93 2.97 3.554(16) 122.1 3_665
C34 H34 Cl2 0.93 2.82 3.728(16) 167.2 .
C4 H4 Cl1 0.93 2.69 3.620(12) 173.6 .
C7 H7 Cl1 0.93 2.89 3.811(10) 169.0 .
C9 H9 Cl1 0.93 2.86 3.707(11) 151.5 5_655
C12 H12 Cl1' 0.93 2.86 3.73(3) 155.8 5_655
C22 H22A Cl2 0.96 2.81 3.743(19) 165.5 2_654
C23 H23 O2 0.93 2.52 3.200(15) 129.9 2_654
C26 H26 Cl1 0.93 2.97 3.554(16) 122.1 3_665
C34 H34 Cl2 0.93 2.82 3.728(16) 167.2 .
C37 H37 O11A 0.93 2.60 3.47(5) 156.6 .

loop_
_geom_torsion_atom_site_label_1
_geom_torsion_atom_site_label_2
_geom_torsion_atom_site_label_3
_geom_torsion_atom_site_label_4
_geom_torsion
N1 C1 C2 C3 -0.5(16)
C1 C2 C3 C4 3.2(16)
C2 C3 C4 C5 -4.2(16)
C3 C4 C5 N1 2.6(14)
C3 C4 C5 C6 -176.3(9)
N1 C5 C6 N2 3.4(11)
C4 C5 C6 N2 -177.6(8)
N1 C5 C6 C7 -175.3(8)
C4 C5 C6 C7 3.7(13)
N2 C6 C7 C8 0.8(13)
C5 C6 C7 C8 179.4(8)
C6 C7 C8 C9 2.1(13)
C6 C7 C8 C16 -176.3(8)
C7 C8 C9 C10 -4.0(14)
C16 C8 C9 C10 174.4(9)
C8 C9 C10 N2 3.2(15)
C8 C9 C10 C11 -173.2(10)
N2 C10 C11 N3 -3.8(13)
C9 C10 C11 N3 172.9(9)
N2 C10 C11 C12 -178.7(11)
C9 C10 C11 C12 -2.0(17)
N3 C11 C12 C13 3(2)
C10 C11 C12 C13 177.4(14)
C11 C12 C13 C14 -2(3)
C12 C13 C14 C15 -2(3)
C13 C14 C15 N3 6(3)
C9 C8 C16 C17 160.9(10)
C7 C8 C16 C17 -20.8(15)
C9 C8 C16 C21 -23.6(15)
C7 C8 C16 C21 154.8(9)
C21 C16 C17 C18 3.2(17)
C8 C16 C17 C18 178.8(11)
C16 C17 C18 C19 -3.9(19)
C17 C18 C19 O1 -175.4(11)
C17 C18 C19 C20 1.5(18)
C18 C19 C20 C21 1.3(16)
O1 C19 C20 C21 178.0(9)
C17 C16 C21 C20 -0.3(15)
C8 C16 C21 C20 -176.2(9)
C19 C20 C21 C16 -1.9(16)
N4 C23 C24 C25 0(2)
C23 C24 C25 C26 -4(3)
C24 C25 C26 C27 6(2)
C25 C26 C27 N4 -4.4(19)
C25 C26 C27 C28 175.8(12)
N4 C27 C28 N5 3.1(11)
C26 C27 C28 N5 -177.1(10)
N4 C27 C28 C29 -176.3(9)
C26 C27 C28 C29 3.6(16)
N5 C28 C29 C30 0.6(13)
C27 C28 C29 C30 179.9(8)
C28 C29 C30 C31 1.2(12)
C28 C29 C30 C38 -175.8(8)
C29 C30 C31 C32 -2.9(12)
C38 C30 C31 C32 174.2(7)
C30 C31 C32 N5 2.7(12)
C30 C31 C32 C33 -175.1(7)
N5 C32 C33 N6 0.2(10)
C31 C32 C33 N6 178.2(8)
N5 C32 C33 C34 -179.4(8)
C31 C32 C33 C34 -1.5(13)
N6 C33 C34 C35 1.5(14)
C32 C33 C34 C35 -178.9(9)
C33 C34 C35 C36 -3.5(15)
C34 C35 C36 C37 2.9(16)
C35 C36 C37 N6 -0.3(16)
C31 C30 C38 C43 -11.1(13)
C29 C30 C38 C43 165.8(9)
C31 C30 C38 C39 171.9(9)
C29 C30 C38 C39 -11.1(13)
C43 C38 C39 C40 -0.2(16)
C30 C38 C39 C40 176.8(10)
C38 C39 C40 C41 -7.4(18)
C39 C40 C41 O2 -175.5(11)
C39 C40 C41 C42 9.7(18)
C40 C41 C42 C43 -4.5(16)
O2 C41 C42 C43 -178.8(10)
C39 C38 C43 C42 5.2(14)
C30 C38 C43 C42 -171.9(8)
C41 C42 C43 C38 -2.9(16)
C4 C5 N1 C1 -0.1(13)
C6 C5 N1 C1 178.9(8)
C4 C5 N1 Cu1 180.0(7)
C6 C5 N1 Cu1 -1.0(9)
C2 C1 N1 C5 -0.9(14)
C2 C1 N1 Cu1 178.9(7)
C7 C6 N2 C10 -1.8(12)
C5 C6 N2 C10 179.5(8)
C7 C6 N2 Cu1 174.1(6)
C5 C6 N2 Cu1 -4.6(10)
C9 C10 N2 C6 -0.1(13)
C11 C10 N2 C6 176.6(8)
C9 C10 N2 Cu1 -176.1(7)
C11 C10 N2 Cu1 0.6(11)
C12 C11 N3 C15 0.6(17)
C10 C11 N3 C15 -174.3(10)
C12 C11 N3 Cu1 179.6(10)
C10 C11 N3 Cu1 4.7(11)
C14 C15 N3 C11 -5.0(19)
C14 C15 N3 Cu1 176.2(11)
C24 C23 N4 C27 0.7(18)
C24 C23 N4 Cu1 -175.4(11)
C26 C27 N4 C23 1.3(16)
C28 C27 N4 C23 -178.8(9)
C26 C27 N4 Cu1 177.9(9)
C28 C27 N4 Cu1 -2.2(10)
C29 C28 N5 C32 -0.9(12)
C27 C28 N5 C32 179.8(7)
C29 C28 N5 Cu1 176.8(6)
C27 C28 N5 Cu1 -2.5(9)
C31 C32 N5 C28 -0.8(11)
C33 C32 N5 C28 177.3(7)
C31 C32 N5 Cu1 -178.5(6)
C33 C32 N5 Cu1 -0.4(9)
C34 C33 N6 C37 1.2(12)
C32 C33 N6 C37 -178.5(7)
C34 C33 N6 Cu1 179.7(7)
C32 C33 N6 Cu1 0.0(9)
C36 C37 N6 C33 -1.8(13)
C36 C37 N6 Cu1 179.8(8)
C18 C19 O1 C22 178.0(11)
C20 C19 O1 C22 1.2(15)
C40 C41 O2 C44 170.6(12)
C42 C41 O2 C44 -15.0(17)
